data_4310293
loop_
_publ_author_name
'C. Matthias Grunert'
'Johannes Schweifer'
'Peter Weinberger'
'Wolfgang Linert'
'Kurt Mereiter'
'Gerfried Hilscher'
'Martin M\"uller'
'G\"unter Wiesinger'
'Petra J. van Koningsbruggen'

_publ_contact_author
;
        Weinberger, Peter
        Institute of Applied Synthetic Chemistry
        Vienna University of Technology
        Getreidemarkt 9/163-AC
        A-1060 Vienna
        Austria
;
_publ_contact_author_email weinberg@mail.zserv.tuwien.ac.at
_publ_contact_author_fax '++43 1 58801-16299'
_publ_contact_author_phone '++43 1 58801-15352'
_publ_section_title
;
 Structure and Physical Properties of
 [\m-Tris(1,4-bis(tetrazol-1-yl)butane-N4,N4')iron(II)]
 Bis(hexafluorophosphate), a New Fe(II) Spin-Crossover Compound with a
 Three-Dimensional Threefold Interlocked Crystal Lattice
;
_journal_name_full 'Inorganic Chemistry'
_journal_page_first 155
_journal_page_last 165
_journal_paper_doi 10.1021/ic034452z
_journal_volume 43
_journal_year 2004
_chemical_formula_moiety '(C18 H30 Fe N24 2+), 2(F6 P 1+), (solv)'
_chemical_formula_sum 'C18 H30 F12 Fe N24 O1.3 P2'
_chemical_formula_weight 949.25
_chemical_name_systematic
; 
[mue-tris(1,4-bis(tetrazol-1-yl)butane-N4,N4')iron(II)] 
bis(hexafluorophosphate solvate (methanol, water)
;
_space_group_IT_number 147
_symmetry_cell_setting trigonal
_symmetry_space_group_name_Hall '-P 3'
_symmetry_space_group_name_H-M 'P -3'
_atom_sites_solution_hydrogens geom
_atom_sites_solution_primary direct
_atom_sites_solution_secondary difmap
_audit_creation_method SHELXL-97
_cell_angle_alpha 90.00
_cell_angle_beta 90.00
_cell_angle_gamma 120.00
_cell_formula_units_Z 1
_cell_length_a 11.200(8)
_cell_length_b 11.200(8)
_cell_length_c 8.837(7)
_cell_measurement_reflns_used 2216
_cell_measurement_temperature 170(1)
_cell_measurement_theta_max 28.6
_cell_measurement_theta_min 2.1
_cell_volume 960.0(12)
_computing_cell_refinement 'Bruker SAINT'
_computing_data_collection 'Bruker SMART'
_computing_data_reduction 'Bruker SAINT, SADABS, XPREP'
_computing_molecular_graphics 'Bruker SHELXTL'
_computing_publication_material 'Bruker SHELXTL'
_computing_structure_refinement 'SHELXL-97 (Sheldrick, 1997)'
_computing_structure_solution 'SHELXS-97 (Sheldrick, 1990)'
_diffrn_ambient_temperature 170(1)
_diffrn_measured_fraction_theta_full 0.996
_diffrn_measured_fraction_theta_max 0.996
_diffrn_measurement_device_type
;
Bruker-AXS Smart APEX CCD 3-circle diffractometer
;
_diffrn_measurement_method 'phi and omega scans'
_diffrn_radiation_monochromator graphite
_diffrn_radiation_source 'normal-focus sealed tube'
_diffrn_radiation_type MoK\a
_diffrn_radiation_wavelength 0.71073
_diffrn_reflns_av_R_equivalents 0.0329
_diffrn_reflns_av_sigmaI/netI 0.0310
_diffrn_reflns_limit_h_max 10
_diffrn_reflns_limit_h_min -15
_diffrn_reflns_limit_k_max 15
_diffrn_reflns_limit_k_min -15
_diffrn_reflns_limit_l_max 12
_diffrn_reflns_limit_l_min -10
_diffrn_reflns_number 7650
_diffrn_reflns_theta_full 29.99
_diffrn_reflns_theta_max 29.99
_diffrn_reflns_theta_min 2.30
_diffrn_standards_decay_% 0
_exptl_absorpt_coefficient_mu 0.590
_exptl_absorpt_correction_T_max 1.00
_exptl_absorpt_correction_T_min 0.88
_exptl_absorpt_correction_type multi-scan
_exptl_absorpt_process_details 'program SADABS V2.03, G.M. Sheldrick'
_exptl_crystal_colour pink
_exptl_crystal_density_diffrn 1.642
_exptl_crystal_density_method 'not measured'
_exptl_crystal_description rhombohedron
_exptl_crystal_F_000 480
_exptl_crystal_size_max 0.4
_exptl_crystal_size_mid 0.4
_exptl_crystal_size_min 0.3
_refine_diff_density_max 0.527
_refine_diff_density_min -0.422
_refine_diff_density_rms 0.063
_refine_ls_extinction_method none
_refine_ls_goodness_of_fit_ref 1.064
_refine_ls_hydrogen_treatment mixed
_refine_ls_matrix_type full
_refine_ls_number_parameters 103
_refine_ls_number_reflns 1868
_refine_ls_number_restraints 0
_refine_ls_restrained_S_all 1.064
_refine_ls_R_factor_all 0.0485
_refine_ls_R_factor_gt 0.0428
_refine_ls_shift/su_max 0.000
_refine_ls_shift/su_mean 0.000
_refine_ls_structure_factor_coef Fsqd
_refine_ls_weighting_details 'calc w=1/[\s^2^(Fo^2^)+(0.0420P)^2^+0.6392P] where P=(Fo^2^+2Fc^2^)/3'
_refine_ls_weighting_scheme calc
_refine_ls_wR_factor_gt 0.0997
_refine_ls_wR_factor_ref 0.1027
_reflns_number_gt 1684
_reflns_number_total 1868
_reflns_threshold_expression >2sigma(I)
_cod_data_source_file ic034452z_7.cif
_cod_data_source_block Bundi170
_cod_depositor_comments
;
The following automatic conversions were performed:
'_symmetry_cell_setting' value 'Trigonal' changed to 'trigonal' according
to '/home/saulius/struct/CIF-dictionaries/cif_core.dic' dictionary named
'cif_core.dic' version 2.4.1 from 2010-06-29.

Automatic conversion script
Id: cif_fix_enum 1527 2010-12-29 10:47:43Z saulius 
;
_cod_original_formula_sum 'C18 H30 F12 Fe N24 O1.30 P2'
_cod_database_code 4310293

loop_
_symmetry_equiv_pos_as_xyz
'x, y, z'
'-y, x-y, z'
'-x+y, -x, z'
'-x, -y, -z'
'y, -x+y, -z'
'x-y, x, -z'

loop_
_atom_site_label
_atom_site_type_symbol
_atom_site_fract_x
_atom_site_fract_y
_atom_site_fract_z
_atom_site_U_iso_or_equiv
_atom_site_adp_type
_atom_site_occupancy
_atom_site_symmetry_multiplicity
_atom_site_calc_flag
_atom_site_refinement_flags
_atom_site_disorder_assembly
_atom_site_disorder_group
Fe Fe 0.0000 0.0000 0.0000 0.01296(14) Uani 1 6 d S . .
N1 N 0.36189(14) 0.07913(14) 0.24403(16) 0.0215(3) Uani 1 1 d . . .
N2 N 0.35810(18) 0.19518(17) 0.2709(2) 0.0340(4) Uani 1 1 d . . .
N3 N 0.24911(17) 0.18172(16) 0.2060(2) 0.0313(4) Uani 1 1 d . . .
N4 N 0.18055(14) 0.05759(14) 0.13579(15) 0.0202(3) Uani 1 1 d . . .
C1 C 0.25300(18) -0.00355(18) 0.1614(2) 0.0246(3) Uani 1 1 d . . .
H1 H 0.2307 -0.0925 0.1263 0.030 Uiso 1 1 calc R . .
C2 C 0.47309(18) 0.0606(2) 0.3060(2) 0.0269(4) Uani 1 1 d . . .
H2A H 0.5606 0.1499 0.3043 0.032 Uiso 1 1 calc R . .
H2B H 0.4850 -0.0053 0.2421 0.032 Uiso 1 1 calc R . .
C3 C 0.44103(18) 0.0071(2) 0.4666(2) 0.0282(4) Uani 1 1 d . . .
H3A H 0.3554 -0.0839 0.4678 0.034 Uiso 1 1 calc R . .
H3B H 0.4255 0.0712 0.5296 0.034 Uiso 1 1 calc R . .
P P 0.3333 0.6667 0.10857(11) 0.0360(2) Uani 1 3 d S . .
F1 F 0.28922(17) 0.53573(15) 0.2142(2) 0.0602(4) Uani 1 1 d . . .
F2 F 0.2000(2) 0.5756(2) 0.0102(2) 0.0854(6) Uani 1 1 d . . .
O1S O 0.0000 0.0000 0.5000 0.084(11) Uani 0.35(4) 6 d SP . .
O2S O 0.156(2) 0.087(3) 0.517(2) 0.083(8) Uani 0.124(8) 1 d P . .
O3S O 0.0000 0.0000 0.59(2) 0.22(9) Uiso 0.10(4) 3 d SP . .

loop_
_atom_site_aniso_label
_atom_site_aniso_U_11
_atom_site_aniso_U_22
_atom_site_aniso_U_33
_atom_site_aniso_U_23
_atom_site_aniso_U_13
_atom_site_aniso_U_12
Fe 0.01215(17) 0.01215(17) 0.0146(2) 0.000 0.000 0.00608(8)
N1 0.0196(6) 0.0224(7) 0.0213(6) 0.0008(5) -0.0020(5) 0.0097(5)
N2 0.0334(8) 0.0264(8) 0.0426(10) -0.0107(7) -0.0149(7) 0.0151(7)
N3 0.0325(8) 0.0240(7) 0.0389(9) -0.0099(6) -0.0113(7) 0.0152(7)
N4 0.0205(6) 0.0171(6) 0.0216(6) -0.0015(5) -0.0022(5) 0.0084(5)
C1 0.0245(8) 0.0227(8) 0.0280(8) -0.0037(6) -0.0069(6) 0.0129(7)
C2 0.0199(8) 0.0369(9) 0.0241(8) 0.0040(7) -0.0016(6) 0.0145(7)
C3 0.0225(8) 0.0411(10) 0.0228(8) 0.0049(7) -0.0010(6) 0.0173(8)
P 0.0348(3) 0.0348(3) 0.0384(5) 0.000 0.000 0.01739(15)
F1 0.0555(9) 0.0385(8) 0.0843(12) 0.0126(7) -0.0051(8) 0.0217(7)
F2 0.0816(13) 0.0896(14) 0.0737(12) -0.0187(11) -0.0441(10) 0.0342(11)
O1S 0.119(15) 0.119(15) 0.014(9) 0.000 0.000 0.059(7)
O2S 0.069(14) 0.107(17) 0.055(12) 0.022(10) 0.010(9) 0.032(14)

loop_
_atom_type_symbol
_atom_type_description
_atom_type_scat_dispersion_real
_atom_type_scat_dispersion_imag
_atom_type_scat_source
C C 0.0033 0.0016 'International Tables Vol C Tables 4.2.6.8 and 6.1.1.4'
H H 0.0000 0.0000 'International Tables Vol C Tables 4.2.6.8 and 6.1.1.4'
N N 0.0061 0.0033 'International Tables Vol C Tables 4.2.6.8 and 6.1.1.4'
F F 0.0171 0.0103 'International Tables Vol C Tables 4.2.6.8 and 6.1.1.4'
P P 0.1023 0.0942 'International Tables Vol C Tables 4.2.6.8 and 6.1.1.4'
Fe Fe 0.3463 0.8444 'International Tables Vol C Tables 4.2.6.8 and 6.1.1.4'
O O 0.0106 0.0060 'International Tables Vol C Tables 4.2.6.8 and 6.1.1.4'

loop_
_geom_angle_atom_site_label_1
_geom_angle_atom_site_label_2
_geom_angle_atom_site_label_3
_geom_angle
_geom_angle_site_symmetry_1
_geom_angle_site_symmetry_3
_geom_angle_publ_flag
N4 Fe N4 88.02(6) . 5 ?
N4 Fe N4 180.00(8) . 4 ?
N4 Fe N4 91.98(6) 5 4 ?
N4 Fe N4 91.98(6) . 2 ?
N4 Fe N4 180.00(8) 5 2 ?
N4 Fe N4 88.02(6) 4 2 ?
N4 Fe N4 88.02(6) . 6 ?
N4 Fe N4 91.98(6) 5 6 ?
N4 Fe N4 91.98(6) 4 6 ?
N4 Fe N4 88.02(6) 2 6 ?
N4 Fe N4 91.98(6) . 3 ?
N4 Fe N4 88.02(6) 5 3 ?
N4 Fe N4 88.02(6) 4 3 ?
N4 Fe N4 91.98(6) 2 3 ?
N4 Fe N4 180.00(6) 6 3 ?
C1 N1 N2 108.12(14) . . ?
C1 N1 C2 131.16(15) . . ?
N2 N1 C2 120.71(14) . . ?
N3 N2 N1 107.14(15) . . ?
N2 N3 N4 109.97(15) . . ?
C1 N4 N3 105.90(14) . . ?
C1 N4 Fe 132.09(11) . . ?
N3 N4 Fe 121.82(11) . . ?
N4 C1 N1 108.86(15) . . ?
N4 C1 H1 125.6 . . ?
N1 C1 H1 125.6 . . ?
N1 C2 C3 110.88(14) . . ?
N1 C2 H2A 109.5 . . ?
C3 C2 H2A 109.5 . . ?
N1 C2 H2B 109.5 . . ?
C3 C2 H2B 109.5 . . ?
H2A C2 H2B 108.1 . . ?
C2 C3 C3 110.95(18) . 4_656 ?
C2 C3 H3A 109.4 . . ?
C3 C3 H3A 109.4 4_656 . ?
C2 C3 H3B 109.4 . . ?
C3 C3 H3B 109.4 4_656 . ?
H3A C3 H3B 108.0 . . ?
F2 P F2 92.69(13) . 3_565 ?
F2 P F2 92.69(13) . 2_665 ?
F2 P F2 92.69(13) 3_565 2_665 ?
F2 P F1 89.79(12) . 3_565 ?
F2 P F1 88.28(11) 3_565 3_565 ?
F2 P F1 177.29(12) 2_665 3_565 ?
F2 P F1 177.29(12) . 2_665 ?
F2 P F1 89.79(12) 3_565 2_665 ?
F2 P F1 88.28(11) 2_665 2_665 ?
F1 P F1 89.19(11) 3_565 2_665 ?
F2 P F1 88.28(11) . . ?
F2 P F1 177.29(12) 3_565 . ?
F2 P F1 89.79(11) 2_665 . ?
F1 P F1 89.19(11) 3_565 . ?
F1 P F1 89.19(11) 2_665 . ?

loop_
_geom_bond_atom_site_label_1
_geom_bond_atom_site_label_2
_geom_bond_distance
_geom_bond_site_symmetry_2
_geom_bond_publ_flag
Fe N4 2.1542(18) . ?
Fe N4 2.1542(18) 5 ?
Fe N4 2.1542(18) 4 ?
Fe N4 2.1542(18) 2 ?
Fe N4 2.1542(18) 6 ?
Fe N4 2.1542(18) 3 ?
N1 C1 1.322(2) . ?
N1 N2 1.343(2) . ?
N1 C2 1.467(2) . ?
N2 N3 1.288(2) . ?
N3 N4 1.356(2) . ?
N4 C1 1.317(2) . ?
C1 H1 0.9500 . ?
C2 C3 1.513(3) . ?
C2 H2A 0.9900 . ?
C2 H2B 0.9900 . ?
C3 C3 1.525(3) 4_656 ?
C3 H3A 0.9900 . ?
C3 H3B 0.9900 . ?
P F2 1.582(2) . ?
P F2 1.582(2) 3_565 ?
P F2 1.582(2) 2_665 ?
P F1 1.5940(18) 3_565 ?
P F1 1.5940(18) 2_665 ?
P F1 1.5940(18) . ?

loop_
_geom_torsion_atom_site_label_1
_geom_torsion_atom_site_label_2
_geom_torsion_atom_site_label_3
_geom_torsion_atom_site_label_4
_geom_torsion
_geom_torsion_site_symmetry_1
_geom_torsion_site_symmetry_2
_geom_torsion_site_symmetry_3
_geom_torsion_site_symmetry_4
_geom_torsion_publ_flag
C1 N1 N2 N3 0.1(2) . . . . ?
C2 N1 N2 N3 -178.72(16) . . . . ?
N1 N2 N3 N4 -0.1(2) . . . . ?
N2 N3 N4 C1 0.1(2) . . . . ?
N2 N3 N4 Fe -175.55(13) . . . . ?
N4 Fe N4 C1 -24.90(15) 5 . . . ?
N4 Fe N4 C1 171(100) 4 . . . ?
N4 Fe N4 C1 155.10(15) 2 . . . ?
N4 Fe N4 C1 -116.95(19) 6 . . . ?
N4 Fe N4 C1 63.05(19) 3 . . . ?
N4 Fe N4 N3 149.45(15) 5 . . . ?
N4 Fe N4 N3 -14(100) 4 . . . ?
N4 Fe N4 N3 -30.55(15) 2 . . . ?
N4 Fe N4 N3 57.39(11) 6 . . . ?
N4 Fe N4 N3 -122.61(11) 3 . . . ?
N3 N4 C1 N1 0.00(19) . . . . ?
Fe N4 C1 N1 175.01(11) . . . . ?
N2 N1 C1 N4 -0.1(2) . . . . ?
C2 N1 C1 N4 178.62(16) . . . . ?
C1 N1 C2 C3 -94.3(2) . . . . ?
N2 N1 C2 C3 84.2(2) . . . . ?
N1 C2 C3 C3 -177.8(2) . . . 4_656 ?
